data_1560231
loop_
_publ_author_name
'Wagner, Hannah K.'
'Wadepohl, Hubert'
'Ballmann, Joachim'

_publ_section_title
;
 A 2,2&#x2032;-diphosphinotolane as a versatile precursor for the
 synthesis of P-ylidic mesoionic carbenes via reversible C--P bond
 formation
;
_journal_issue 10
_journal_name_full 'Chemical Science'
_journal_page_first 3693
_journal_page_last 3701
_journal_paper_doi 10.1039/D0SC06128J
_journal_volume 12
_journal_year 2021
_chemical_formula_sum 'C86 H100 Au B F2 O P2'
_chemical_formula_weight 1457.37
_chemical_properties_physical 'air-sensitive, moisture-sensitive'
_space_group_crystal_system monoclinic
_space_group_IT_number 14
_space_group_name_Hall '-P 2ybc'
_space_group_name_H-M_alt 'P 1 21/c 1'
_atom_sites_solution_hydrogens geom
_atom_sites_solution_primary heavy
_atom_sites_solution_secondary difmap
_audit_block_code ba_hw24
_audit_creation_date 2019-10-15
_audit_creation_method
;
encif (version 1.108)

encifer (version_id = 257312.64)

Olex2 1.2
(compiled May 29 2018 13:30:08 for OlexSys, GUI svn.r5506)
;
_audit_update_record
;
2020-10-08 deposited with the CCDC.	2021-01-22 downloaded from the CCDC.
;
_cell_angle_alpha 90
_cell_angle_beta 90.5291(10)
_cell_angle_gamma 90
_cell_formula_units_Z 4
_cell_length_a 11.28458(15)
_cell_length_b 13.79053(15)
_cell_length_c 47.7699(4)
_cell_measurement_reflns_used 55757
_cell_measurement_temperature 120(1)
_cell_measurement_theta_max 25.6110
_cell_measurement_theta_min 2.4620
_cell_volume 7433.65(14)
_computing_cell_refinement 'CrysAlisPro 1.171.40.61a (Rigaku OD, 2019)'
_computing_data_collection 'CrysAlisPro 1.171.40.61a (Rigaku OD, 2019)'
_computing_data_reduction 'CrysAlisPro 1.171.40.61a (Rigaku OD, 2019)'
_computing_publication_material 'encif (Wadepohl, 2009-19); encifer 1.7.x (CCDC, 2019)'
_computing_structure_refinement 'ShelXL (Sheldrick, 2015)'
_computing_structure_solution 'SIR2019 (Giacovazzo et al., 2019)'
_diffrn_ambient_temperature 120(1)
_diffrn_detector 'CCD plate'
_diffrn_detector_area_resol_mean 7.9621
_diffrn_detector_type Eos
_diffrn_measured_fraction_theta_full 0.999
_diffrn_measured_fraction_theta_max 0.996
_diffrn_measurement_details
;
List of Runs (angles in degrees, time in seconds):

  # Type    Start    End  Width  t~exp~   \w     \q     \k     \f   Frames
#--------------------------------------------------------------------------
  1  \w    -40.00  61.00   0.50   20.00    --   30.55 -77.00 -30.00  202
  2  \w    -38.00  52.00   0.50   20.00    --   30.55 -57.00 150.00  180
  3  \w      5.00 103.00   0.50   20.00    --   30.55  38.00-120.00  196
  4  \w    -15.00  72.00   0.50   20.00    --   30.55 -99.00  90.00  174
  5  \w    -15.00  72.00   0.50   20.00    --   30.55 -99.00 -90.00  174
  6  \w      4.00  99.00   0.50   20.00    --   30.55  71.00-171.69  190
  7  \w      3.00 100.00   0.50   20.00    --   30.55  73.00  94.58  194
  8  \w      5.00 103.00   0.50   20.00    --   30.55  38.00  60.00  196
  9  \w      3.00 100.00   0.50   20.00    --   30.55  73.00 -77.33  194
 10  \w    -42.00   7.00   0.50   20.00    --  -23.50 -77.00 -30.00   98
 11  \w     -6.00  21.00   0.50   20.00    --   26.00  80.00 -57.20   54
 12  \w     -7.00  21.00   0.50   20.00    --   26.00  82.00  96.02   56
 13  \w      2.00 100.00   0.50   20.00    --   30.55  74.00  -1.62  196
 14  \w    -15.00  72.00   0.50   20.00    --   30.55 -99.00 150.00  174
 15  \w     10.00  99.00   0.50   20.00    --   30.55  57.00 -90.00  178
 16  \w    -38.00  52.00   0.50   20.00    --   30.55 -57.00 -30.00  180
 17  \w    -42.00  56.00   0.50   20.00    --   30.55 -38.00  30.00  196
 18  \w    -45.00  45.00   0.50   20.00    --  -23.50  57.00-180.00  180
 19  \w    -42.00   7.00   0.50   20.00    --  -23.50 -77.00  90.00   98
 20  \w      2.00 100.00   0.50   20.00    --   30.55  74.00 132.18  196
 21  \w    -15.00  72.00   0.50   20.00    --   30.55 -99.00-150.00  174
 22  \w      2.00 100.00   0.50   20.00    --   30.55  74.00  47.67  196
 23  \f      0.00  25.00   0.50   20.00 -17.67  30.55 -40.00    --    50
 24  \w    -38.00  52.00   0.50   20.00    --   30.55 -57.00-120.00  180
;
_diffrn_measurement_device 'four-circle diffractometer'
_diffrn_measurement_device_type 'Agilent SuperNova, Dual, Cu at home/near, Eos'
_diffrn_measurement_method '\w and \f scans'
_diffrn_measurement_specimen_support 'polyimid foil'
_diffrn_orient_matrix_type 'CrysAlisPro convention (1999,Acta A55,543-557)'
_diffrn_orient_matrix_UB_11 0.0576831861
_diffrn_orient_matrix_UB_12 -0.0155618042
_diffrn_orient_matrix_UB_13 -0.0036932692
_diffrn_orient_matrix_UB_21 -0.0249186775
_diffrn_orient_matrix_UB_22 -0.0380575908
_diffrn_orient_matrix_UB_23 -0.0081244554
_diffrn_orient_matrix_UB_31 -0.0015996206
_diffrn_orient_matrix_UB_32 0.0309113579
_diffrn_orient_matrix_UB_33 -0.0118662480
_diffrn_radiation_collimation 'focusing mirrors'
_diffrn_radiation_monochromator mirror
_diffrn_radiation_probe x-ray
_diffrn_radiation_type 'Mo K\a'
_diffrn_radiation_wavelength 0.71073
_diffrn_radiation_xray_symbol K-L~2,3~
_diffrn_reflns_av_R_equivalents 0.1594
_diffrn_reflns_av_unetI/netI 0.0766
_diffrn_reflns_Laue_measured_fraction_full 0.999
_diffrn_reflns_Laue_measured_fraction_max 0.996
_diffrn_reflns_limit_h_max 17
_diffrn_reflns_limit_h_min -17
_diffrn_reflns_limit_k_max 21
_diffrn_reflns_limit_k_min -21
_diffrn_reflns_limit_l_max 73
_diffrn_reflns_limit_l_min -73
_diffrn_reflns_number 399120
_diffrn_reflns_point_group_measured_fraction_full 0.999
_diffrn_reflns_point_group_measured_fraction_max 0.996
_diffrn_reflns_theta_full 25.242
_diffrn_reflns_theta_max 33.204
_diffrn_reflns_theta_min 2.256
_diffrn_source 'microfocus X-Ray tube'
_diffrn_source_type 'Agilent SuperNova (Mo) X-ray Source'
_exptl_absorpt_coefficient_mu 2.072
_exptl_absorpt_correction_T_max 0.993
_exptl_absorpt_correction_T_min 0.884
_exptl_absorpt_correction_type gaussian
_exptl_absorpt_process_details
;
CrysAlisPro 1.171.40.61a (Rigaku Oxford Diffraction, 2019)
Numerical absorption correction based on gaussian integration over
 a multifaceted crystal model (Busing & Levy, 1957).
Empirical absorption correction using spherical harmonics,
 implemented in SCALE3 ABSPACK scaling algorithm.
;
_exptl_crystal_colour colourless
_exptl_crystal_colour_primary colourless
_exptl_crystal_density_diffrn 1.302
_exptl_crystal_description block
_exptl_crystal_F_000 3024
_exptl_crystal_size_max 0.105
_exptl_crystal_size_mid 0.082
_exptl_crystal_size_min 0.055
_refine_diff_density_max 1.117
_refine_diff_density_min -1.322
_refine_diff_density_rms 0.120
_refine_ls_extinction_method none
_refine_ls_goodness_of_fit_ref 1.127
_refine_ls_hydrogen_treatment constr
_refine_ls_matrix_type full
_refine_ls_number_parameters 811
_refine_ls_number_reflns 28406
_refine_ls_number_restraints 678
_refine_ls_restrained_S_all 1.126
_refine_ls_R_factor_all 0.1206
_refine_ls_R_factor_gt 0.0764
_refine_ls_shift/su_max 0.000
_refine_ls_shift/su_mean 0.000
_refine_ls_structure_factor_coef Fsqd
_refine_ls_weighting_details 'w=1/[\s^2^(Fo^2^)+(0.0220P)^2^+28.0226P] where P=(Fo^2^+2Fc^2^)/3'
_refine_ls_weighting_scheme calc
_refine_ls_wR_factor_gt 0.1264
_refine_ls_wR_factor_ref 0.1384
_reflns_Friedel_coverage 0.000
_reflns_number_gt 18607
_reflns_number_total 28406
_reflns_threshold_expression 'I > 2\s(I)'
_cod_data_source_file d0sc06128j2.cif
_cod_data_source_block ba_hw24_sq
_cod_depositor_comments 'Adding full bibliography for 1560218--1560233.cif.'
_cod_original_cell_volume 7433.66(14)
_cod_original_sg_symbol_H-M 'P 21/c'
_cod_database_code 1560231
_audit_block_refno 3434
_audit_block_usercomment FB26_FULL
_shelx_space_group_comment
;
The symmetry employed for this shelxl refinement is uniquely defined
by the following loop, which should always be used as a source of
symmetry information in preference to the above space-group names.
They are only intended as comments.
;
_shelx_estimated_absorpt_t_max 0.820
_shelx_estimated_absorpt_t_min 0.820
_reflns_odcompleteness_completeness 99.95
_reflns_odcompleteness_iscentric 1
_reflns_odcompleteness_theta 32.50
_shelxl_version_number 2018/3
_olex2_refinement_description
;
1. Fixed Uiso
 At 1.2 times of:
  All C(H) groups, All C(H,H) groups
 At 1.5 times of:
  All C(H,H,H) groups
2. Shared sites
{C27A, C27B}
{C28A, C28B}
{C37A, C37B}
{C38A, C38B}
3. Restrained planarity
 C27A, C28A, C29A, C30A, C31A, C32A, C33A, C34B, C35A, C36A, C37A, C38A
 with sigma of 0.1
 C27B, C28B, C29B, C30B, C31B, C32B, C33B, C38B
 with sigma of 0.1
4. Rigid bond restraints
 C27A, C28A, C29A, C30A, C31A, C32A, C33A, C34B, C35A, C36A, C37A, C38A, C39A,
 C40A, C41A, C42A, C43A, C44A, C45A, C46A
 with sigma for 1-2 distances of 0.01 and sigma for 1-3 distances of 0.01
 C27B, C28B, C29B, C30B, C31B, C32B, C33B, C38B, C37B, C36B, C35B, C34A, C39B,
 C40B, C41B, C42B, C43B, C44B, C45B, C46B
 with sigma for 1-2 distances of 0.01 and sigma for 1-3 distances of 0.01
5. Uiso/Uaniso restraints and constraints
C1 \\sim C2 \\sim C3 \\sim C4 \\sim C5 \\sim C6 \\sim C7 \\sim C8 \\sim C9
\\sim C10 \\sim C11 \\sim C12 \\sim C13 \\sim C14 \\sim C15 \\sim C16 \\sim C17
\\sim C18 \\sim C19 \\sim C20 \\sim C21 \\sim C22 \\sim C23 \\sim C24 \\sim C25
\\sim C26 \\sim C27B \\sim C28B \\sim C29B \\sim C30B \\sim C31B \\sim C32B
\\sim C33B \\sim C38B \\sim C37B \\sim C36B \\sim C35B \\sim C34A \\sim C39B
\\sim C40B \\sim C41B \\sim C42B \\sim C43B \\sim C44B \\sim C45B \\sim C46B
\\sim C81 \\sim C82 \\sim C83 \\sim C84 \\sim C85 \\sim C86 \\sim C51 \\sim C52
\\sim C53 \\sim C54 \\sim C55 \\sim C56 \\sim C57 \\sim C58 \\sim C59 \\sim C60
\\sim C61 \\sim C62 \\sim C63 \\sim C64 \\sim C65 \\sim C66 \\sim C67 \\sim C68
\\sim C69 \\sim C70 \\sim C71 \\sim C72 \\sim C73 \\sim C74 \\sim C27A \\sim
C28A \\sim C29A \\sim C30A \\sim C31A \\sim C32A \\sim C33A \\sim C34B \\sim
C35A \\sim C36A \\sim C37A \\sim C38A \\sim C39A \\sim C40A \\sim C41A \\sim
C42A \\sim C43A \\sim C44A \\sim C45A \\sim C46A: within 1A with sigma of 0.01
and sigma for terminal atoms of 0.01
Uanis(C27A) = Uanis(C27B)
Uanis(C28A) = Uanis(C28B)
Uanis(C29A) = Uanis(C29B)
Uanis(C30A) = Uanis(C30B)
Uanis(C31A) = Uanis(C31B)
Uanis(C32A) = Uanis(C32B)
Uanis(C33A) = Uanis(C33B)
Uanis(C34A) = Uanis(C34B)
Uanis(C35A) = Uanis(C35B)
Uanis(C36A) = Uanis(C36B)
Uanis(C37A) = Uanis(C37B)
Uanis(C38A) = Uanis(C38B)
Uanis(C43A) = Uanis(C43B)
Uanis(C44A) = Uanis(C44B)
Uanis(C45A) = Uanis(C45B)
Uanis(C46A) = Uanis(C46B)
6. Rigid body (RIGU) restrains
 Au, C27B, C28B, C29B, C30B, C31B, C32B, C33B, C38B, C37B, C36B, C35B, C34A,
 C39B, C40B, C41B, C42B, C43B, C44B, C45B, C46B
 with sigma for 1-2 distances of 0.004 and sigma for 1-3 distances of 0.004
 Au, C27A, C28A, C29A, C30A, C31A, C32A, C33A, C34B, C35A, C36A, C37A, C38A,
 C39A, C40A, C41A, C42A, C43A, C44A, C45A, C46A
 with sigma for 1-2 distances of 0.004 and sigma for 1-3 distances of 0.004
7. Same fragment restrains
{C39B, C41B, C42B, C40B} sigma for 1-2: 0.02, 1-3: 0.04
as
{C39B, C40B, C41B, C42B}
{C43B, C45B, C46B, C44B} sigma for 1-2: 0.02, 1-3: 0.04
as
{C43B, C44B, C45B, C46B}
{C27B, C28B, C29B, C30B, C31B, C32B, C33B, C38B, C37B, C36B, C35B, C34A, C39B,
C40B, C41B, C42B, C43B, C44B, C45B, C46B} sigma for 1-2: 0.02, 1-3: 0.04
as
{C27A, C28A, C29A, C30A, C31A, C32A, C33A, C34B, C35A, C36A, C37A, C38A, C39A,
C40A, C41A, C42A, C43A, C44A, C45A, C46A}
8. Others
 Sof(C27B)=Sof(C28B)=Sof(H28B)=Sof(C29B)=Sof(C30B)=Sof(H30B)=Sof(C31B)=
 Sof(H31B)=Sof(C32B)=Sof(C33B)=Sof(C38B)=Sof(C37B)=Sof(H37B)=Sof(C36B)=
 Sof(C35B)=Sof(H35B)=Sof(C34A)=Sof(H34A)=Sof(C39B)=Sof(C40B)=Sof(H40A)=
 Sof(H40B)=Sof(H40C)=Sof(C41B)=Sof(H41A)=Sof(H41B)=Sof(H41C)=Sof(C42B)=
 Sof(H42A)=Sof(H42B)=Sof(H42C)=Sof(C43B)=Sof(C44B)=Sof(H44A)=Sof(H44B)=
 Sof(H44C)=Sof(C45B)=Sof(H45A)=Sof(H45B)=Sof(H45C)=Sof(C46B)=Sof(H46A)=
 Sof(H46B)=Sof(H46C)=1-FVAR(1)
 Sof(C27A)=Sof(C28A)=Sof(H28A)=Sof(C29A)=Sof(C30A)=Sof(H30A)=Sof(C31A)=
 Sof(H31A)=Sof(C32A)=Sof(C33A)=Sof(C34B)=Sof(H34B)=Sof(C35A)=Sof(H35A)=
 Sof(C36A)=Sof(C37A)=Sof(H37A)=Sof(H37C)=Sof(C38A)=Sof(C39A)=Sof(C40A)=
 Sof(H40D)=Sof(H40E)=Sof(H40F)=Sof(C41A)=Sof(H41D)=Sof(H41E)=Sof(H41F)=
 Sof(C42A)=Sof(H42D)=Sof(H42E)=Sof(H42F)=Sof(C43A)=Sof(C44A)=Sof(H44D)=
 Sof(H44E)=Sof(H44F)=Sof(C45A)=Sof(H45D)=Sof(H45E)=Sof(H45F)=Sof(C46A)=
 Sof(H46D)=Sof(H46E)=Sof(H46F)=FVAR(1)
9.a Ternary CH refined with riding coordinates:
 C15(H15), C18(H18), C21(H21), C24(H24)
9.b Secondary CH2 refined with riding coordinates:
 C37A(H37A,H37C)
9.c Me refined with riding coordinates:
 C40B(H40A,H40B,H40C), C41B(H41A,H41B,H41C), C42B(H42A,H42B,H42C), C44B(H44A,
 H44B,H44C), C45B(H45A,H45B,H45C), C46B(H46A,H46B,H46C), C40A(H40D,H40E,H40F),
 C41A(H41D,H41E,H41F), C42A(H42D,H42E,H42F), C44A(H44D,H44E,H44F), C45A(H45D,
 H45E,H45F), C46A(H46D,H46E,H46F)
9.d Aromatic/amide H refined with riding coordinates:
 C4(H4), C5(H5), C6(H6), C7(H7), C10(H10), C11(H11), C12(H12), C13(H13),
 C28B(H28B), C30B(H30B), C31B(H31B), C37B(H37B), C35B(H35B), C34A(H34A),
 C82(H82), C83(H83), C84(H84), C85(H85), C86(H86), C52(H52), C53(H53), C54(H54),
  C55(H55), C56(H56), C58(H58), C59(H59), C60(H60), C61(H61), C62(H62),
 C64(H64), C65(H65), C66(H66), C67(H67), C68(H68), C70(H70), C71(H71), C72(H72),
  C73(H73), C74(H74), C28A(H28A), C30A(H30A), C31A(H31A), C34B(H34B), C35A(H35A)
9.e Idealised Me refined as rotating group:
 C16(H16A,H16B,H16C), C17(H17A,H17B,H17C), C19(H19A,H19B,H19C), C20(H20A,H20B,
 H20C), C22(H22A,H22B,H22C), C23(H23A,H23B,H23C), C25(H25A,H25B,H25C), C26(H26A,
 H26B,H26C)
;
_platon_squeeze_void_probe_radius 1.20
_oxdiff_exptl_absorpt_empirical_details
;
Empirical correction (ABSPACK) includes:
- Absorption correction using spherical harmonics
- Frame scaling
;
_oxdiff_exptl_absorpt_empirical_full_max 1.147
_oxdiff_exptl_absorpt_empirical_full_min 0.877
_cell_oxdiff_length_a 11.28502(15)
_cell_oxdiff_length_b 13.78891(13)
_cell_oxdiff_length_c 47.7736(3)
_cell_oxdiff_angle_alpha 89.9900(6)
_cell_oxdiff_angle_beta 90.5153(8)
_cell_oxdiff_angle_gamma 90.0221(9)
_cell_oxdiff_volume 7433.66(13)
_cell_oxdiff_measurement_reflns_used 55758

loop_
_symmetry_equiv_pos_as_xyz
'x, y, z'
'-x, y+1/2, -z+1/2'
'-x, -y, -z'
'x, -y-1/2, z-1/2'

loop_
_atom_site_label
_atom_site_type_symbol
_atom_site_fract_x
_atom_site_fract_y
_atom_site_fract_z
_atom_site_U_iso_or_equiv
_atom_site_adp_type
_atom_site_occupancy
_atom_site_site_symmetry_order
_atom_site_calc_flag
_atom_site_refinement_flags_posn
_atom_site_refinement_flags_adp
_atom_site_refinement_flags_occupancy
_atom_site_disorder_assembly
_atom_site_disorder_group
Au Au 0.70645(2) 0.24725(2) 0.41758(2) 0.02670(4) Uani 1 1 d . U . . .
P1 P 0.81274(12) 0.10870(8) 0.33239(2) 0.0276(3) Uani 1 1 d . . . . .
P2 P 0.78804(11) 0.38410(9) 0.39422(2) 0.0249(2) Uani 1 1 d . . . . .
C1 C 0.7492(4) 0.2006(3) 0.35511(8) 0.0221(8) Uani 1 1 d . U . . .
C2 C 0.7640(4) 0.1726(3) 0.38229(8) 0.0235(9) Uani 1 1 d . U . . .
C3 C 0.8323(4) 0.0817(3) 0.38558(9) 0.0292(10) Uani 1 1 d . U . . .
C4 C 0.8704(5) 0.0411(4) 0.41107(11) 0.0393(12) Uani 1 1 d . U . . .
H4 H 0.852082 0.072213 0.428246 0.047 Uiso 1 1 calc R . . . .
C5 C 0.9347(6) -0.0442(4) 0.41107(13) 0.0518(16) Uani 1 1 d . U . . .
H5 H 0.959899 -0.071810 0.428352 0.062 Uiso 1 1 calc R . . . .
C6 C 0.9629(6) -0.0902(4) 0.38616(12) 0.0507(15) Uani 1 1 d . U . . .
H6 H 1.006654 -0.149024 0.386484 0.061 Uiso 1 1 calc R . . . .
C7 C 0.9272(5) -0.0503(4) 0.36072(12) 0.0435(13) Uani 1 1 d . U . . .
H7 H 0.946546 -0.081076 0.343573 0.052 Uiso 1 1 calc R . . . .
C8 C 0.8629(5) 0.0352(3) 0.36085(10) 0.0317(10) Uani 1 1 d . U . . .
C9 C 0.7039(4) 0.2927(3) 0.34449(8) 0.0216(8) Uani 1 1 d . U . . .
C10 C 0.6485(4) 0.2971(3) 0.31812(9) 0.0270(9) Uani 1 1 d . U . . .
H10 H 0.633781 0.238262 0.308327 0.032 Uiso 1 1 calc R . . . .
C11 C 0.6147(4) 0.3831(3) 0.30588(9) 0.0279(9) Uani 1 1 d . U . . .
H11 H 0.575568 0.382821 0.288188 0.034 Uiso 1 1 calc R . . . .
C12 C 0.6377(5) 0.4693(3) 0.31923(10) 0.0310(10) Uani 1 1 d . U . . .
H12 H 0.618423 0.529077 0.310394 0.037 Uiso 1 1 calc R . . . .
C13 C 0.6897(4) 0.4687(3) 0.34598(9) 0.0293(10) Uani 1 1 d . U . . .
H13 H 0.703185 0.528388 0.355408 0.035 Uiso 1 1 calc R . . . .
C14 C 0.7222(4) 0.3817(3) 0.35908(9) 0.0237(8) Uani 1 1 d . U . . .
C15 C 0.7067(5) 0.0461(3) 0.30966(9) 0.0344(11) Uani 1 1 d . U . . .
H15 H 0.683401 0.091778 0.294308 0.041 Uiso 1 1 calc R . . . .
C16 C 0.5959(6) 0.0191(5) 0.32525(11) 0.0570(19) Uani 1 1 d . U . . .
H16A H 0.616215 -0.025690 0.340484 0.086 Uiso 1 1 calc GR . . . .
H16B H 0.539732 -0.012258 0.312373 0.086 Uiso 1 1 calc GR . . . .
H16C H 0.559799 0.077713 0.333037 0.086 Uiso 1 1 calc GR . . . .
C17 C 0.7696(6) -0.0414(4) 0.29617(11) 0.0518(16) Uani 1 1 d . U . . .
H17A H 0.838892 -0.018689 0.285821 0.078 Uiso 1 1 calc GR . . . .
H17B H 0.714769 -0.074281 0.283295 0.078 Uiso 1 1 calc GR . . . .
H17C H 0.795178 -0.086683 0.310833 0.078 Uiso 1 1 calc GR . . . .
C18 C 0.9393(5) 0.1499(3) 0.31193(10) 0.0322(10) Uani 1 1 d . U . . .
H18 H 0.984545 0.090829 0.306248 0.039 Uiso 1 1 calc R . . . .
C19 C 0.9027(5) 0.2021(5) 0.28536(12) 0.0478(14) Uani 1 1 d . U . . .
H19A H 0.855001 0.158516 0.273604 0.072 Uiso 1 1 calc GR . . . .
H19B H 0.973596 0.221997 0.275153 0.072 Uiso 1 1 calc GR . . . .
H19C H 0.855863 0.259479 0.290121 0.072 Uiso 1 1 calc GR . . . .
C20 C 1.0224(5) 0.2118(4) 0.33007(12) 0.0445(13) Uani 1 1 d . U . . .
H20A H 0.981847 0.271693 0.335445 0.067 Uiso 1 1 calc GR . . . .
H20B H 1.093638 0.227766 0.319436 0.067 Uiso 1 1 calc GR . . . .
H20C H 1.044919 0.175479 0.346934 0.067 Uiso 1 1 calc GR . . . .
C21 C 0.9486(4) 0.3715(4) 0.38996(10) 0.0349(11) Uani 1 1 d . U . . .
H21 H 0.962650 0.303065 0.383949 0.042 Uiso 1 1 calc R . . . .
C22 C 1.0052(5) 0.4365(4) 0.36743(12) 0.0455(14) Uani 1 1 d . U . . .
H22A H 0.955678 0.435649 0.350472 0.068 Uiso 1 1 calc GR . . . .
H22B H 1.084406 0.411997 0.363043 0.068 Uiso 1 1 calc GR . . . .
H22C H 1.011441 0.503051 0.374472 0.068 Uiso 1 1 calc GR . . . .
C23 C 1.0115(6) 0.3833(6) 0.41834(14) 0.0615(18) Uani 1 1 d . U . . .
H23A H 1.005718 0.450910 0.424469 0.092 Uiso 1 1 calc GR . . . .
H23B H 1.095102 0.365339 0.416524 0.092 Uiso 1 1 calc GR . . . .
H23C H 0.973848 0.341075 0.432161 0.092 Uiso 1 1 calc GR . . . .
C24 C 0.7561(5) 0.5022(3) 0.41088(10) 0.0363(12) Uani 1 1 d . U . . .
H24 H 0.784083 0.493463 0.430647 0.044 Uiso 1 1 calc R . . . .
C25 C 0.8190(6) 0.5941(4) 0.40132(12) 0.0505(15) Uani 1 1 d . U . . .
H25A H 0.904221 0.588074 0.405031 0.076 Uiso 1 1 calc GR . . . .
H25B H 0.787768 0.649982 0.411573 0.076 Uiso 1 1 calc GR . . . .
H25C H 0.805369 0.603438 0.381207 0.076 Uiso 1 1 calc GR . . . .
C26 C 0.6236(5) 0.5186(4) 0.41360(11) 0.0452(14) Uani 1 1 d . U . . .
H26A H 0.589083 0.531393 0.395071 0.068 Uiso 1 1 calc GR . . . .
H26B H 0.609580 0.574391 0.425854 0.068 Uiso 1 1 calc GR . . . .
H26C H 0.586806 0.460762 0.421642 0.068 Uiso 1 1 calc GR . . . .
C27B C 0.6052(4) 0.1309(3) 0.43107(9) 0.0325(10) Uani 0.388(9) 1 d D U P A 2
C28B C 0.5773(4) 0.0505(3) 0.41547(10) 0.0380(11) Uani 0.388(9) 1 d D U P A 2
H28B H 0.615123 0.040269 0.398027 0.046 Uiso 0.388(9) 1 calc R . P A 2
C29B C 0.4932(15) -0.0171(11) 0.4250(4) 0.0542(18) Uani 0.388(9) 1 d D U P A 2
C30B C 0.438(3) -0.0021(18) 0.4506(5) 0.075(3) Uani 0.388(9) 1 d D U P A 2
H30B H 0.381181 -0.047662 0.457079 0.090 Uiso 0.388(9) 1 calc R . P A 2
C31B C 0.464(3) 0.0779(18) 0.4667(5) 0.077(3) Uani 0.388(9) 1 d D U P A 2
H31B H 0.427363 0.088343 0.484216 0.093 Uiso 0.388(9) 1 calc R . P A 2
C32B C 0.546(3) 0.1423(18) 0.4565(4) 0.048(2) Uani 0.388(9) 1 d D U P A 2
C33B C 0.581(3) 0.2328(17) 0.4702(5) 0.046(3) Uani 0.388(9) 1 d D U P A 2
C38B C 0.6640(5) 0.2973(3) 0.45770(9) 0.0325(10) Uani 0.388(9) 1 d D U P A 2
C37B C 0.7068(5) 0.3765(4) 0.47198(9) 0.0409(12) Uani 0.388(9) 1 d D U P A 2
H37B H 0.755093 0.421428 0.462223 0.049 Uiso 0.388(9) 1 calc R . P A 2
C36B C 0.684(3) 0.3937(18) 0.4994(6) 0.0482(17) Uani 0.388(9) 1 d D U P A 2
C35B C 0.596(4) 0.329(2) 0.5106(6) 0.075(2) Uani 0.388(9) 1 d D U P A 2
H35B H 0.559321 0.344857 0.527836 0.090 Uiso 0.388(9) 1 calc R . P A 2
C34A C 0.563(3) 0.2423(18) 0.4970(4) 0.079(3) Uani 0.388(9) 1 d D U P A 2
H34A H 0.527333 0.191082 0.507299 0.095 Uiso 0.388(9) 1 calc R . P A 2
C39B C 0.4512(19) -0.1048(13) 0.4075(4) 0.063(4) Uani 0.388(9) 1 d D U P A 2
C40B C 0.562(2) -0.1651(15) 0.4012(5) 0.071(4) Uani 0.388(9) 1 d D U P A 2
H40A H 0.539872 -0.221967 0.390031 0.107 Uiso 0.388(9) 1 calc R . P A 2
H40B H 0.618739 -0.125538 0.390747 0.107 Uiso 0.388(9) 1 calc R . P A 2
H40C H 0.598835 -0.186371 0.418842 0.107 Uiso 0.388(9) 1 calc R . P A 2
C41B C 0.396(4) -0.064(3) 0.3801(6) 0.068(4) Uani 0.388(9) 1 d D U P A 2
H41A H 0.325136 -0.025954 0.384615 0.102 Uiso 0.388(9) 1 calc R . P A 2
H41B H 0.453502 -0.022736 0.370682 0.102 Uiso 0.388(9) 1 calc R . P A 2
H41C H 0.373308 -0.117980 0.367777 0.102 Uiso 0.388(9) 1 calc R . P A 2
C42B C 0.356(2) -0.1668(16) 0.4222(5) 0.082(6) Uani 0.388(9) 1 d D U P A 2
H42A H 0.286426 -0.126686 0.425918 0.123 Uiso 0.388(9) 1 calc R . P A 2
H42B H 0.333504 -0.221135 0.410046 0.123 Uiso 0.388(9) 1 calc R . P A 2
H42C H 0.388473 -0.191766 0.439861 0.123 Uiso 0.388(9) 1 calc R . P A 2
C43B C 0.7282(17) 0.4859(13) 0.5137(4) 0.0790(19) Uani 0.388(9) 1 d D U P A 2
C44B C 0.665(2) 0.5771(13) 0.5026(4) 0.095(3) Uani 0.388(9) 1 d D U P A 2
H44A H 0.696148 0.634460 0.512272 0.143 Uiso 0.388(9) 1 calc R . P A 2
H44B H 0.678680 0.583409 0.482433 0.143 Uiso 0.388(9) 1 calc R . P A 2
H44C H 0.579686 0.571645 0.505964 0.143 Uiso 0.388(9) 1 calc R . P A 2
C45B C 0.8593(17) 0.504(2) 0.5078(5) 0.115(4) Uani 0.388(9) 1 d D U P A 2
H45A H 0.884897 0.563646 0.517225 0.172 Uiso 0.388(9) 1 calc R . P A 2
H45B H 0.906366 0.449271 0.514749 0.172 Uiso 0.388(9) 1 calc R . P A 2
H45C H 0.870732 0.510843 0.487551 0.172 Uiso 0.388(9) 1 calc R . P A 2
C46B C 0.714(2) 0.4838(16) 0.5455(3) 0.099(3) Uani 0.388(9) 1 d D U P A 2
H46A H 0.743542 0.544566 0.553572 0.148 Uiso 0.388(9) 1 calc R . P A 2
H46B H 0.629543 0.476477 0.550039 0.148 Uiso 0.388(9) 1 calc R . P A 2
H46C H 0.758403 0.429162 0.553354 0.148 Uiso 0.388(9) 1 calc R . P A 2
F81 F 0.8753(4) 0.1623(4) 0.10358(9) 0.0838(14) Uani 1 1 d . . . . .
C81 C 0.7873(5) 0.1524(5) 0.12308(14) 0.0540(16) Uani 1 1 d . U . . .
C82 C 0.7821(5) 0.2187(5) 0.14331(13) 0.0482(14) Uani 1 1 d . U . . .
H82 H 0.837209 0.270703 0.144144 0.058 Uiso 1 1 calc R . . . .
C83 C 0.6936(5) 0.2093(5) 0.16317(12) 0.0478(14) Uani 1 1 d . U . . .
H83 H 0.688073 0.256056 0.177718 0.057 Uiso 1 1 calc R . . . .
C84 C 0.6142(6) 0.1344(5) 0.16225(13) 0.0506(15) Uani 1 1 d . U . . .
H84 H 0.553735 0.129580 0.175892 0.061 Uiso 1 1 calc R . . . .
C85 C 0.6228(6) 0.0656(5) 0.14120(14) 0.0538(16) Uani 1 1 d . U . . .
H85 H 0.569207 0.012479 0.140573 0.065 Uiso 1 1 calc R . . . .
C86 C 0.7105(6) 0.0745(5) 0.12094(14) 0.0544(16) Uani 1 1 d . U . . .
H86 H 0.717179 0.028718 0.106183 0.065 Uiso 1 1 calc R . . . .
C51 C 0.7738(3) -0.4271(3) 0.23039(9) 0.0222(8) Uani 1 1 d . U . . .
C52 C 0.8219(4) -0.5077(3) 0.24397(10) 0.0271(9) Uani 1 1 d . U . . .
H52 H 0.826689 -0.506954 0.263832 0.033 Uiso 1 1 calc R . . . .
C53 C 0.8635(4) -0.5896(3) 0.22985(11) 0.0313(10) Uani 1 1 d . U . . .
H53 H 0.896938 -0.642028 0.240114 0.038 Uiso 1 1 calc R . . . .
C54 C 0.8563(4) -0.5942(3) 0.20126(11) 0.0326(10) Uani 1 1 d . U . . .
H54 H 0.885757 -0.649108 0.191529 0.039 Uiso 1 1 calc R . . . .
C55 C 0.8051(5) -0.5176(3) 0.18672(11) 0.0344(11) Uani 1 1 d . U . . .
H55 H 0.797764 -0.520075 0.166904 0.041 Uiso 1 1 calc R . . . .
C56 C 0.7648(4) -0.4373(3) 0.20139(10) 0.0284(10) Uani 1 1 d . U . . .
H56 H 0.728906 -0.386196 0.191025 0.034 Uiso 1 1 calc R . . . .
C57 C 0.5798(4) -0.3444(3) 0.25116(8) 0.0226(8) Uani 1 1 d . U . . .
C58 C 0.5047(4) -0.2650(3) 0.25554(9) 0.0273(9) Uani 1 1 d . U . . .
H58 H 0.537008 -0.201677 0.254060 0.033 Uiso 1 1 calc R . . . .
C59 C 0.3845(4) -0.2742(4) 0.26198(10) 0.0360(12) Uani 1 1 d . U . . .
H59 H 0.336916 -0.218130 0.264482 0.043 Uiso 1 1 calc R . . . .
C60 C 0.3356(4) -0.3655(4) 0.26468(10) 0.0352(11) Uani 1 1 d . U . . .
H60 H 0.254632 -0.372832 0.269501 0.042 Uiso 1 1 calc R . . . .
C61 C 0.4056(4) -0.4461(4) 0.26030(9) 0.0311(10) Uani 1 1 d . U . . .
H61 H 0.372693 -0.509252 0.261861 0.037 Uiso 1 1 calc R . . . .
C62 C 0.5246(4) -0.4346(3) 0.25361(8) 0.0229(8) Uani 1 1 d . U . . .
H62 H 0.570737 -0.491211 0.250536 0.027 Uiso 1 1 calc R . . . .
C63 C 0.7858(4) -0.3220(3) 0.27845(9) 0.0237(8) Uani 1 1 d . U . . .
C64 C 0.9083(4) -0.3398(3) 0.28251(10) 0.0284(9) Uani 1 1 d . U . . .
H64 H 0.954107 -0.359035 0.266876 0.034 Uiso 1 1 calc R . . . .
C65 C 0.9644(5) -0.3304(4) 0.30839(11) 0.0357(11) Uani 1 1 d . U . . .
H65 H 1.046850 -0.343228 0.310140 0.043 Uiso 1 1 calc R . . . .
C66 C 0.9007(5) -0.3024(4) 0.33155(11) 0.0382(12) Uani 1 1 d . U . . .
H66 H 0.938453 -0.296799 0.349331 0.046 Uiso 1 1 calc R . . . .
C67 C 0.7809(5) -0.2826(4) 0.32851(10) 0.0360(11) Uani 1 1 d . U . . .
H67 H 0.736329 -0.262139 0.344212 0.043 Uiso 1 1 calc R . . . .
C68 C 0.7255(4) -0.2926(3) 0.30230(9) 0.0276(9) Uani 1 1 d . U . . .
H68 H 0.643226 -0.278805 0.300733 0.033 Uiso 1 1 calc R . . . .
C69 C 0.7501(4) -0.2313(3) 0.22914(8) 0.0216(8) Uani 1 1 d . U . . .
C70 C 0.6829(4) -0.2078(3) 0.20507(9) 0.0240(8) Uani 1 1 d . U . . .
H70 H 0.618126 -0.248414 0.200060 0.029 Uiso 1 1 calc R . . . .
C71 C 0.7068(4) -0.1284(3) 0.18843(10) 0.0296(10) Uani 1 1 d . U . . .
H71 H 0.658915 -0.115360 0.172401 0.036 Uiso 1 1 calc R . . . .
C72 C 0.8006(4) -0.0679(3) 0.19516(9) 0.0275(10) Uani 1 1 d . U . . .
H72 H 0.818552 -0.014032 0.183541 0.033 Uiso 1 1 calc R . . . .
C73 C 0.8685(4) -0.0863(3) 0.21905(9) 0.0265(9) Uani 1 1 d . U . . .
H73 H 0.932117 -0.044517 0.224117 0.032 Uiso 1 1 calc R . . . .
C74 C 0.8416(4) -0.1670(3) 0.23547(9) 0.0227(8) Uani 1 1 d . U . . .
H74 H 0.888243 -0.178706 0.251785 0.027 Uiso 1 1 calc R . . . .
B B 0.7223(4) -0.3313(4) 0.24741(10) 0.0227(9) Uani 1 1 d . . . . .
C27A C 0.6052(4) 0.1309(3) 0.43107(9) 0.0325(10) Uani 0.612(9) 1 d D U P A 1
C28A C 0.5773(4) 0.0505(3) 0.41547(10) 0.0380(11) Uani 0.612(9) 1 d D U P A 1
H28A H 0.606349 0.046295 0.396901 0.046 Uiso 0.612(9) 1 calc R . P A 1
C29A C 0.5081(11) -0.0255(7) 0.4256(3) 0.0542(18) Uani 0.612(9) 1 d D U P A 1
C30A C 0.4698(16) -0.0139(12) 0.4531(3) 0.075(3) Uani 0.612(9) 1 d D U P A 1
H30A H 0.424178 -0.064189 0.461269 0.090 Uiso 0.612(9) 1 calc R . P A 1
C31A C 0.4952(17) 0.0677(12) 0.4689(3) 0.077(3) Uani 0.612(9) 1 d D U P A 1
H31A H 0.464486 0.072524 0.487348 0.093 Uiso 0.612(9) 1 calc R . P A 1
C32A C 0.5644(19) 0.1426(12) 0.4586(3) 0.048(2) Uani 0.612(9) 1 d D U P A 1
C33A C 0.5982(19) 0.2320(11) 0.4735(3) 0.046(3) Uani 0.612(9) 1 d D U P A 1
C34B C 0.558(2) 0.2623(11) 0.5009(3) 0.079(3) Uani 0.612(9) 1 d D U P A 1
H34B H 0.498098 0.226076 0.509936 0.095 Uiso 0.612(9) 1 calc R . P A 1
C35A C 0.605(3) 0.3416(15) 0.5141(3) 0.075(2) Uani 0.612(9) 1 d D U P A 1
H35A H 0.586551 0.354051 0.533110 0.090 Uiso 0.612(9) 1 calc R . P A 1
C36A C 0.676(2) 0.4016(12) 0.5003(4) 0.0482(17) Uani 0.612(9) 1 d D U P A 1
C37A C 0.7068(5) 0.3765(4) 0.47198(9) 0.0409(12) Uani 0.612(9) 1 d D U P A 1
H37A H 0.686814 0.433752 0.460367 0.049 Uiso 0.612(9) 1 calc R . P A 1
H37C H 0.794274 0.370721 0.471794 0.049 Uiso 0.612(9) 1 calc R . P A 1
C38A C 0.6640(5) 0.2973(3) 0.45770(9) 0.0325(10) Uani 0.612(9) 1 d D U P A 1
C39A C 0.4839(12) -0.1136(8) 0.4068(3) 0.056(3) Uani 0.612(9) 1 d D U P A 1
C40A C 0.5987(13) -0.1524(9) 0.3937(3) 0.059(3) Uani 0.612(9) 1 d D U P A 1
H40D H 0.639217 -0.099593 0.383984 0.088 Uiso 0.612(9) 1 calc R . P A 1
H40E H 0.650602 -0.178064 0.408542 0.088 Uiso 0.612(9) 1 calc R . P A 1
H40F H 0.579381 -0.204127 0.380411 0.088 Uiso 0.612(9) 1 calc R . P A 1
C41A C 0.399(2) -0.0781(18) 0.3831(4) 0.069(3) Uani 0.612(9) 1 d D U P A 1
H41D H 0.436018 -0.024171 0.373080 0.104 Uiso 0.612(9) 1 calc R . P A 1
H41E H 0.383288 -0.131427 0.370061 0.104 Uiso 0.612(9) 1 calc R . P A 1
H41F H 0.324359 -0.056197 0.391307 0.104 Uiso 0.612(9) 1 calc R . P A 1
C42A C 0.4229(15) -0.1973(9) 0.4218(3) 0.075(5) Uani 0.612(9) 1 d D U P A 1
H42D H 0.410163 -0.250920 0.408673 0.112 Uiso 0.612(9) 1 calc R . P A 1
H42E H 0.473031 -0.219388 0.437427 0.112 Uiso 0.612(9) 1 calc R . P A 1
H42F H 0.346447 -0.175306 0.429011 0.112 Uiso 0.612(9) 1 calc R . P A 1
C43A C 0.7353(12) 0.4878(9) 0.5149(3) 0.0790(19) Uani 0.612(9) 1 d D U P A 1
C44A C 0.7517(16) 0.5718(9) 0.4946(3) 0.095(3) Uani 0.612(9) 1 d D U P A 1
H44D H 0.674195 0.592651 0.487380 0.143 Uiso 0.612(9) 1 calc R . P A 1
H44E H 0.790251 0.625932 0.504320 0.143 Uiso 0.612(9) 1 calc R . P A 1
H44F H 0.801223 0.550787 0.478948 0.143 Uiso 0.612(9) 1 calc R . P A 1
C45A C 0.8565(12) 0.4572(13) 0.5256(3) 0.115(4) Uani 0.612(9) 1 d D U P A 1
H45D H 0.847844 0.403078 0.538693 0.172 Uiso 0.612(9) 1 calc R . P A 1
H45E H 0.905446 0.436805 0.509795 0.172 Uiso 0.612(9) 1 calc R . P A 1
H45F H 0.894473 0.511950 0.535168 0.172 Uiso 0.612(9) 1 calc R . P A 1
C46A C 0.6571(15) 0.5252(10) 0.5383(3) 0.099(3) Uani 0.612(9) 1 d D U P A 1
H46D H 0.579794 0.544208 0.530633 0.148 Uiso 0.612(9) 1 calc R . P A 1
H46E H 0.646388 0.473985 0.552316 0.148 Uiso 0.612(9) 1 calc R . P A 1
H46F H 0.694972 0.581498 0.547200 0.148 Uiso 0.612(9) 1 calc R . P A 1

loop_
_atom_site_aniso_label
_atom_site_aniso_U_11
_atom_site_aniso_U_22
_atom_site_aniso_U_33
_atom_site_aniso_U_23
_atom_site_aniso_U_13
_atom_site_aniso_U_12
Au 0.03448(8) 0.02733(8) 0.01829(6) -0.00362(8) 0.00005(5) -0.00593(9)
P1 0.0414(7) 0.0234(5) 0.0181(5) -0.0027(4) 0.0055(5) -0.0048(5)
P2 0.0309(6) 0.0266(6) 0.0173(5) -0.0055(4) -0.0012(4) -0.0061(5)
C1 0.026(2) 0.026(2) 0.0137(17) -0.0028(15) 0.0011(15) -0.0023(17)
C2 0.030(2) 0.025(2) 0.0154(18) -0.0033(15) 0.0013(16) -0.0051(17)
C3 0.032(3) 0.032(2) 0.023(2) -0.0042(18) 0.0014(18) -0.002(2)
C4 0.053(3) 0.038(3) 0.026(2) -0.002(2) -0.006(2) 0.005(2)
C5 0.068(4) 0.049(3) 0.038(3) 0.004(3) -0.011(3) 0.017(3)
C6 0.069(4) 0.040(3) 0.043(3) 0.004(3) 0.001(3) 0.016(3)
C7 0.063(4) 0.027(2) 0.040(3) -0.003(2) 0.015(3) 0.004(2)
C8 0.040(3) 0.030(2) 0.026(2) 0.0011(18) 0.004(2) -0.002(2)
C9 0.022(2) 0.027(2) 0.0161(18) -0.0025(15) -0.0017(15) -0.0042(16)
C10 0.035(2) 0.029(2) 0.0172(19) -0.0027(16) -0.0008(17) -0.0053(19)
C11 0.030(2) 0.034(2) 0.0196(19) -0.0014(17) -0.0034(17) -0.0006(19)
C12 0.042(3) 0.026(2) 0.025(2) 0.0022(18) 0.006(2) 0.000(2)
C13 0.042(3) 0.023(2) 0.023(2) -0.0042(17) -0.0010(19) -0.0063(19)
C14 0.026(2) 0.023(2) 0.0217(19) 0.0000(16) 0.0000(16) -0.0035(17)
C15 0.057(3) 0.030(2) 0.016(2) -0.0051(17) 0.005(2) -0.011(2)
C16 0.065(4) 0.079(5) 0.027(3) -0.002(3) 0.001(3) -0.044(4)
C17 0.094(5) 0.029(3) 0.032(3) -0.012(2) -0.007(3) 0.000(3)
C18 0.041(3) 0.030(2) 0.026(2) -0.0006(18) 0.011(2) 0.002(2)
C19 0.043(3) 0.064(4) 0.037(3) 0.008(3) 0.008(2) -0.007(3)
C20 0.046(3) 0.042(3) 0.047(3) -0.010(2) 0.011(3) -0.011(3)
C21 0.030(3) 0.040(3) 0.035(3) -0.007(2) -0.001(2) -0.006(2)
C22 0.040(3) 0.048(3) 0.048(3) -0.011(3) 0.015(3) -0.018(3)
C23 0.046(4) 0.085(5) 0.054(4) -0.012(4) -0.017(3) -0.002(4)
C24 0.054(3) 0.028(2) 0.027(2) -0.0089(19) -0.009(2) -0.004(2)
C25 0.076(5) 0.035(3) 0.040(3) -0.011(2) -0.002(3) -0.010(3)
C26 0.058(4) 0.044(3) 0.034(3) -0.009(2) 0.002(3) 0.009(3)
C27B 0.043(3) 0.034(2) 0.0209(19) -0.0011(16) 0.0021(18) -0.010(2)
C28B 0.059(3) 0.035(2) 0.020(2) 0.0004(16) -0.001(2) -0.014(2)
C29B 0.090(5) 0.040(3) 0.033(2) 0.000(2) 0.007(3) -0.027(3)
C30B 0.116(8) 0.065(5) 0.044(4) -0.010(3) 0.030(5) -0.058(5)
C31B 0.124(8) 0.066(4) 0.043(4) -0.016(3) 0.041(5) -0.055(5)
C32B 0.079(6) 0.039(3) 0.027(3) -0.007(2) 0.017(4) -0.025(3)
C33B 0.074(6) 0.042(3) 0.022(3) -0.009(2) 0.009(4) -0.023(3)
C38B 0.047(3) 0.036(2) 0.0149(18) -0.0049(16) 0.0020(17) -0.0064(19)
C37B 0.060(3) 0.045(3) 0.0181(19) -0.0100(18) 0.002(2) -0.017(2)
C36B 0.079(4) 0.052(3) 0.014(2) -0.014(2) 0.006(2) -0.016(3)
C35B 0.128(6) 0.062(5) 0.036(4) -0.034(3) 0.042(5) -0.042(4)
C34A 0.151(6) 0.050(6) 0.037(4) -0.022(3) 0.050(4) -0.052(5)
C39B 0.097(9) 0.048(6) 0.045(5) -0.005(4) 0.002(6) -0.038(5)
C40B 0.120(11) 0.031(7) 0.063(11) -0.007(6) 0.005(7) -0.028(6)
C41B 0.086(8) 0.072(10) 0.046(6) -0.001(6) 0.000(6) -0.049(7)
C42B 0.143(14) 0.055(10) 0.049(7) -0.011(8) 0.021(11) -0.057(9)
C43B 0.113(5) 0.083(4) 0.042(3) -0.035(3) 0.018(3) -0.051(4)
C44B 0.148(9) 0.066(4) 0.073(6) -0.037(4) 0.027(6) -0.057(5)
C45B 0.108(5) 0.159(12) 0.076(9) -0.037(7) -0.006(5) -0.067(5)
C46B 0.178(7) 0.066(7) 0.052(4) -0.045(4) 0.038(5) -0.047(5)
F81 0.074(3) 0.102(4) 0.076(3) 0.012(3) 0.019(2) 0.021(3)
C81 0.037(3) 0.067(4) 0.058(4) 0.017(3) 0.002(3) 0.015(3)
C82 0.041(3) 0.051(3) 0.052(4) 0.013(3) -0.004(3) 0.003(3)
C83 0.049(4) 0.057(4) 0.037(3) 0.012(3) -0.008(3) -0.002(3)
C84 0.050(4) 0.059(4) 0.042(3) 0.013(3) -0.009(3) -0.012(3)
C85 0.057(4) 0.051(4) 0.053(4) 0.014(3) -0.025(3) -0.004(3)
C86 0.068(4) 0.046(3) 0.049(4) 0.000(3) -0.018(3) 0.012(3)
C51 0.0123(18) 0.025(2) 0.030(2) 0.0032(16) -0.0003(15) -0.0028(15)
C52 0.025(2) 0.027(2) 0.029(2) 0.0013(17) -0.0011(18) -0.0007(18)
C53 0.027(2) 0.020(2) 0.047(3) 0.0005(19) 0.000(2) 0.0045(17)
C54 0.028(2) 0.028(2) 0.042(3) -0.007(2) 0.004(2) 0.0016(19)
C55 0.041(3) 0.028(2) 0.034(3) -0.0031(19) -0.002(2) -0.005(2)
C56 0.031(3) 0.023(2) 0.031(2) 0.0032(17) 0.0043(19) -0.0040(18)
C57 0.020(2) 0.029(2) 0.0191(19) 0.0040(16) 0.0018(15) 0.0030(16)
C58 0.026(2) 0.023(2) 0.033(2) 0.0052(17) 0.0055(17) 0.0042(17)
C59 0.028(2) 0.050(3) 0.031(2) 0.009(2) 0.0072(19) 0.012(2)
C60 0.021(2) 0.060(3) 0.025(2) 0.013(2) 0.0006(18) -0.001(2)
C61 0.025(2) 0.045(3) 0.023(2) 0.0095(19) -0.0022(17) -0.008(2)
C62 0.026(2) 0.028(2) 0.0150(18) 0.0017(15) 0.0003(15) -0.0017(17)
C63 0.026(2) 0.0172(18) 0.028(2) 0.0056(15) -0.0011(17) -0.0002(16)
C64 0.028(2) 0.028(2) 0.029(2) 0.0062(18) -0.0048(18) 0.0000(18)
C65 0.034(3) 0.034(3) 0.039(3) 0.007(2) -0.014(2) -0.007(2)
C66 0.054(3) 0.028(2) 0.032(3) 0.004(2) -0.017(2) -0.010(2)
C67 0.052(3) 0.027(2) 0.029(2) 0.0016(18) 0.002(2) -0.004(2)
C68 0.034(2) 0.021(2) 0.028(2) 0.0005(17) -0.0033(18) -0.0015(18)
C69 0.0211(19) 0.020(2) 0.0236(18) -0.0005(14) 0.0048(15) 0.0040(14)
C70 0.023(2) 0.024(2) 0.025(2) 0.0011(16) 0.0016(16) 0.0021(17)
C71 0.036(3) 0.028(2) 0.025(2) 0.0021(17) 0.0010(19) 0.0092(19)
C72 0.034(3) 0.022(2) 0.027(2) 0.0006(17) 0.0118(19) 0.0094(18)
C73 0.027(2) 0.020(2) 0.033(2) -0.0010(17) 0.0091(18) 0.0022(17)
C74 0.025(2) 0.0219(19) 0.0216(19) -0.0018(15) 0.0032(16) 0.0037(16)
B 0.021(2) 0.024(2) 0.023(2) 0.0004(18) -0.0019(18) 0.0008(18)
C27A 0.043(3) 0.034(2) 0.0209(19) -0.0011(16) 0.0021(18) -0.010(2)
C28A 0.059(3) 0.035(2) 0.020(2) 0.0004(16) -0.001(2) -0.014(2)
C29A 0.090(5) 0.040(3) 0.033(2) 0.000(2) 0.007(3) -0.027(3)
C30A 0.116(8) 0.065(5) 0.044(4) -0.010(3) 0.030(5) -0.058(5)
C31A 0.124(8) 0.066(4) 0.043(4) -0.016(3) 0.041(5) -0.055(5)
C32A 0.079(6) 0.039(3) 0.027(3) -0.007(2) 0.017(4) -0.025(3)
C33A 0.074(6) 0.042(3) 0.022(3) -0.009(2) 0.009(4) -0.023(3)
C34B 0.151(6) 0.050(6) 0.037(4) -0.022(3) 0.050(4) -0.052(5)
C35A 0.128(6) 0.062(5) 0.036(4) -0.034(3) 0.042(5) -0.042(4)
C36A 0.079(4) 0.052(3) 0.014(2) -0.014(2) 0.006(2) -0.016(3)
C37A 0.060(3) 0.045(3) 0.0181(19) -0.0100(18) 0.002(2) -0.017(2)
C38A 0.047(3) 0.036(2) 0.0149(18) -0.0049(16) 0.0020(17) -0.0064(19)
C39A 0.084(7) 0.044(5) 0.040(4) -0.006(3) 0.018(4) -0.031(5)
C40A 0.101(8) 0.034(5) 0.041(7) -0.005(4) 0.022(5) -0.025(5)
C41A 0.085(6) 0.068(8) 0.055(6) -0.004(5) 0.001(5) -0.051(5)
C42A 0.131(13) 0.051(7) 0.043(5) -0.013(5) 0.037(8) -0.049(8)
C43A 0.113(5) 0.083(4) 0.042(3) -0.035(3) 0.018(3) -0.051(4)
C44A 0.148(9) 0.066(4) 0.073(6) -0.037(4) 0.027(6) -0.057(5)
C45A 0.108(5) 0.159(12) 0.076(9) -0.037(7) -0.006(5) -0.067(5)
C46A 0.178(7) 0.066(7) 0.052(4) -0.045(4) 0.038(5) -0.047(5)

loop_
_atom_type_symbol
_atom_type_description
_atom_type_scat_dispersion_real
_atom_type_scat_dispersion_imag
_atom_type_scat_source
C C 0.0033 0.0016 'International Tables Vol C Tables 4.2.6.8 and 6.1.1.4'
H H 0.0000 0.0000 'International Tables Vol C Tables 4.2.6.8 and 6.1.1.4'
Au Au -2.0133 8.8022 'International Tables Vol C Tables 4.2.6.8 and 6.1.1.4'
B B 0.0013 0.0007 'International Tables Vol C Tables 4.2.6.8 and 6.1.1.4'
F F 0.0171 0.0103 'International Tables Vol C Tables 4.2.6.8 and 6.1.1.4'
P P 0.1023 0.0942 'International Tables Vol C Tables 4.2.6.8 and 6.1.1.4'
O O 0.0106 0.0060 'International Tables Vol C Tables 4.2.6.8 and 6.1.1.4'

loop_
_exptl_crystal_face_index_h
_exptl_crystal_face_index_k
_exptl_crystal_face_index_l
_exptl_crystal_face_perp_dist
1 5 64 0.0357
14 7 -27 0.0428
1 19 -1 0.0481
-1 -19 1 0.0481
14 -5 28 0.0477
-1 -5 -65 0.0182
-15 3 -17 0.0186
1 12 53 0.0412
-11 -9 39 0.0361
-9 -2 -54 0.0111
-10 -15 4 0.0403
0 8 -62 0.0218
-4 5 63 0.0317
1 -1 -2 0.0502

loop_
_geom_angle_atom_site_label_1
_geom_angle_atom_site_label_2
_geom_angle_atom_site_label_3
_geom_angle
_geom_angle_site_symmetry_1
_geom_angle_site_symmetry_3
_geom_angle_publ_flag
C2 Au P2 83.56(12) . . ?
C2 Au C38B 167.84(18) . . ?
C2 Au C38A 167.84(18) . . ?
C27B Au P2 166.94(12) . . ?
C27B Au C2 92.61(17) . . ?
C27B Au C38B 80.79(18) . . ?
C38B Au P2 105.05(13) . . ?
C27A Au P2 166.94(12) . . ?
C27A Au C2 92.61(17) . . ?
C27A Au C38A 80.79(18) . . ?
C38A Au P2 105.05(13) . . ?
C1 P1 C15 115.1(2) . . ?
C1 P1 C18 114.6(2) . . ?
C8 P1 C1 93.7(2) . . ?
C8 P1 C15 112.7(2) . . ?
C8 P1 C18 109.9(2) . . ?
C15 P1 C18 109.9(2) . . ?
C14 P2 Au 105.07(14) . . ?
C14 P2 C21 106.8(2) . . ?
C14 P2 C24 109.4(2) . . ?
C21 P2 Au 111.34(18) . . ?
C21 P2 C24 109.1(2) . . ?
C24 P2 Au 114.74(18) . . ?
C2 C1 P1 109.0(3) . . ?
C2 C1 C9 128.1(4) . . ?
C9 C1 P1 122.5(3) . . ?
C1 C2 Au 126.4(3) . . ?
C1 C2 C3 113.6(4) . . ?
C3 C2 Au 119.9(3) . . ?
C4 C3 C2 125.8(4) . . ?
C8 C3 C2 115.7(4) . . ?
C8 C3 C4 118.5(5) . . ?
C3 C4 H4 120.2 . . ?
C5 C4 C3 119.7(5) . . ?
C5 C4 H4 120.2 . . ?
C4 C5 H5 119.6 . . ?
C4 C5 C6 120.9(5) . . ?
C6 C5 H5 119.6 . . ?
C5 C6 H6 119.9 . . ?
C5 C6 C7 120.1(5) . . ?
C7 C6 H6 119.9 . . ?
C6 C7 H7 120.6 . . ?
C8 C7 C6 118.7(5) . . ?
C8 C7 H7 120.6 . . ?
C3 C8 P1 107.8(4) . . ?
C7 C8 P1 130.0(4) . . ?
C7 C8 C3 122.0(5) . . ?
C10 C9 C1 120.1(4) . . ?
C10 C9 C14 117.6(4) . . ?
C14 C9 C1 122.1(4) . . ?
C9 C10 H10 118.7 . . ?
C11 C10 C9 122.6(4) . . ?
C11 C10 H10 118.7 . . ?
C10 C11 H11 120.0 . . ?
C12 C11 C10 120.0(4) . . ?
C12 C11 H11 120.0 . . ?
C11 C12 H12 120.2 . . ?
C11 C12 C13 119.6(4) . . ?
C13 C12 H12 120.2 . . ?
C12 C13 H13 119.4 . . ?
C14 C13 C12 121.3(4) . . ?
C14 C13 H13 119.4 . . ?
C9 C14 P2 121.3(3) . . ?
C13 C14 P2 119.8(3) . . ?
C13 C14 C9 118.9(4) . . ?
P1 C15 H15 107.7 . . ?
C16 C15 P1 111.4(3) . . ?
C16 C15 H15 107.7 . . ?
C16 C15 C17 113.6(5) . . ?
C17 C15 P1 108.4(4) . . ?
C17 C15 H15 107.7 . . ?
C15 C16 H16A 109.5 . . ?
C15 C16 H16B 109.5 . . ?
C15 C16 H16C 109.5 . . ?
H16A C16 H16B 109.5 . . ?
H16A C16 H16C 109.5 . . ?
H16B C16 H16C 109.5 . . ?
C15 C17 H17A 109.5 . . ?
C15 C17 H17B 109.5 . . ?
C15 C17 H17C 109.5 . . ?
H17A C17 H17B 109.5 . . ?
H17A C17 H17C 109.5 . . ?
H17B C17 H17C 109.5 . . ?
P1 C18 H18 107.2 . . ?
C19 C18 P1 112.8(4) . . ?
C19 C18 H18 107.2 . . ?
C19 C18 C20 111.7(4) . . ?
C20 C18 P1 110.4(3) . . ?
C20 C18 H18 107.2 . . ?
C18 C19 H19A 109.5 . . ?
C18 C19 H19B 109.5 . . ?
C18 C19 H19C 109.5 . . ?
H19A C19 H19B 109.5 . . ?
H19A C19 H19C 109.5 . . ?
H19B C19 H19C 109.5 . . ?
C18 C20 H20A 109.5 . . ?
C18 C20 H20B 109.5 . . ?
C18 C20 H20C 109.5 . . ?
H20A C20 H20B 109.5 . . ?
H20A C20 H20C 109.5 . . ?
H20B C20 H20C 109.5 . . ?
P2 C21 H21 106.3 . . ?
C22 C21 P2 116.0(4) . . ?
C22 C21 H21 106.3 . . ?
C23 C21 P2 110.0(4) . . ?
C23 C21 H21 106.3 . . ?
C23 C21 C22 111.4(5) . . ?
C21 C22 H22A 109.5 . . ?
C21 C22 H22B 109.5 . . ?
C21 C22 H22C 109.5 . . ?
H22A C22 H22B 109.5 . . ?
H22A C22 H22C 109.5 . . ?
H22B C22 H22C 109.5 . . ?
C21 C23 H23A 109.5 . . ?
C21 C23 H23B 109.5 . . ?
C21 C23 H23C 109.5 . . ?
H23A C23 H23B 109.5 . . ?
H23A C23 H23C 109.5 . . ?
H23B C23 H23C 109.5 . . ?
P2 C24 H24 103.8 . . ?
C25 C24 P2 120.7(4) . . ?
C25 C24 H24 103.8 . . ?
C26 C24 P2 111.4(4) . . ?
C26 C24 H24 103.8 . . ?
C26 C24 C25 111.2(5) . . ?
C24 C25 H25A 109.5 . . ?
C24 C25 H25B 109.5 . . ?
C24 C25 H25C 109.5 . . ?
H25A C25 H25B 109.5 . . ?
H25A C25 H25C 109.5 . . ?
H25B C25 H25C 109.5 . . ?
C24 C26 H26A 109.5 . . ?
C24 C26 H26B 109.5 . . ?
C24 C26 H26C 109.5 . . ?
H26A C26 H26B 109.5 . . ?
H26A C26 H26C 109.5 . . ?
H26B C26 H26C 109.5 . . ?
C28B C27B Au 125.5(4) . . ?
C28B C27B C32B 117.1(7) . . ?
C32B C27B Au 116.7(7) . . ?
C27B C28B H28B 119.6 . . ?
C27B C28B C29B 120.7(8) . . ?
C29B C28B H28B 119.6 . . ?
C28B C29B C39B 123.2(13) . . ?
C30B C29B C28B 119.6(12) . . ?
C30B C29B C39B 117.1(12) . . ?
C29B C30B H30B 119.6 . . ?
C31B C30B C29B 120.8(15) . . ?
C31B C30B H30B 119.6 . . ?
C30B C31B H31B 121.2 . . ?
C32B C31B C30B 117.7(15) . . ?
C32B C31B H31B 121.2 . . ?
C27B C32B C33B 111.0(13) . . ?
C31B C32B C27B 124.1(12) . . ?
C31B C32B C33B 124.8(14) . . ?
C38B C33B C32B 121.3(16) . . ?
C34A C33B C32B 118.7(18) . . ?
C34A C33B C38B 117.1(14) . . ?
C33B C38B Au 109.4(7) . . ?
C37B C38B Au 129.3(4) . . ?
C37B C38B C33B 121.2(8) . . ?
C38B C37B H37B 118.4 . . ?
C36B C37B C38B 123.2(10) . . ?
C36B C37B H37B 118.4 . . ?
C37B C36B C35B 112.9(12) . . ?
C37B C36B C43B 120.7(19) . . ?
C35B C36B C43B 125(2) . . ?
C36B C35B H35B 118.8 . . ?
C34A C35B C36B 122.4(17) . . ?
C34A C35B H35B 118.8 . . ?
C33B C34A C35B 119.6(17) . . ?
C33B C34A H34A 120.2 . . ?
C35B C34A H34A 120.2 . . ?
C29B C39B C41B 107.1(16) . . ?
C29B C39B C42B 113.4(13) . . ?
C40B C39B C29B 106.5(13) . . ?
C40B C39B C41B 110.9(16) . . ?
C40B C39B C42B 111.1(13) . . ?
C42B C39B C41B 107.9(14) . . ?
C39B C40B H40A 109.5 . . ?
C39B C40B H40B 109.5 . . ?
C39B C40B H40C 109.5 . . ?
H40A C40B H40B 109.5 . . ?
H40A C40B H40C 109.5 . . ?
H40B C40B H40C 109.5 . . ?
C39B C41B H41A 109.5 . . ?
C39B C41B H41B 109.5 . . ?
C39B C41B H41C 109.5 . . ?
H41A C41B H41B 109.5 . . ?
H41A C41B H41C 109.5 . . ?
H41B C41B H41C 109.5 . . ?
C39B C42B H42A 109.5 . . ?
C39B C42B H42B 109.5 . . ?
C39B C42B H42C 109.5 . . ?
H42A C42B H42B 109.5 . . ?
H42A C42B H42C 109.5 . . ?
H42B C42B H42C 109.5 . . ?
C36B C43B C44B 112.2(16) . . ?
C36B C43B C45B 111.7(16) . . ?
C36B C43B C46B 113.0(15) . . ?
C45B C43B C44B 104.5(14) . . ?
C45B C43B C46B 107.4(14) . . ?
C46B C43B C44B 107.7(14) . . ?
C43B C44B H44A 109.5 . . ?
C43B C44B H44B 109.5 . . ?
C43B C44B H44C 109.5 . . ?
H44A C44B H44B 109.5 . . ?
H44A C44B H44C 109.5 . . ?
H44B C44B H44C 109.5 . . ?
C43B C45B H45A 109.5 . . ?
C43B C45B H45B 109.5 . . ?
C43B C45B H45C 109.5 . . ?
H45A C45B H45B 109.5 . . ?
H45A C45B H45C 109.5 . . ?
H45B C45B H45C 109.5 . . ?
C43B C46B H46A 109.5 . . ?
C43B C46B H46B 109.5 . . ?
C43B C46B H46C 109.5 . . ?
H46A C46B H46B 109.5 . . ?
H46A C46B H46C 109.5 . . ?
H46B C46B H46C 109.5 . . ?
F81 C81 C86 118.9(7) . . ?
C82 C81 F81 117.4(6) . . ?
C82 C81 C86 123.7(6) . . ?
C81 C82 H82 121.0 . . ?
C81 C82 C83 117.9(6) . . ?
C83 C82 H82 121.0 . . ?
C82 C83 H83 119.2 . . ?
C84 C83 C82 121.5(6) . . ?
C84 C83 H83 119.2 . . ?
C83 C84 H84 120.3 . . ?
C83 C84 C85 119.3(6) . . ?
C85 C84 H84 120.3 . . ?
C84 C85 H85 120.1 . . ?
C84 C85 C86 119.8(6) . . ?
C86 C85 H85 120.1 . . ?
C81 C86 C85 117.7(6) . . ?
C81 C86 H86 121.1 . . ?
C85 C86 H86 121.1 . . ?
C52 C51 C56 113.9(4) . . ?
C52 C51 B 122.9(4) . . ?
C56 C51 B 123.0(4) . . ?
C51 C52 H52 118.3 . . ?
C51 C52 C53 123.4(4) . . ?
C53 C52 H52 118.3 . . ?
C52 C53 H53 119.9 . . ?
C54 C53 C52 120.1(4) . . ?
C54 C53 H53 119.9 . . ?
C53 C54 H54 120.5 . . ?
C53 C54 C55 119.0(4) . . ?
C55 C54 H54 120.5 . . ?
C54 C55 H55 120.3 . . ?
C54 C55 C56 119.4(5) . . ?
C56 C55 H55 120.3 . . ?
C51 C56 H56 118.0 . . ?
C55 C56 C51 124.1(4) . . ?
C55 C56 H56 118.0 . . ?
C58 C57 B 122.0(4) . . ?
C62 C57 C58 114.4(4) . . ?
C62 C57 B 123.3(4) . . ?
C57 C58 H58 118.3 . . ?
C59 C58 C57 123.5(4) . . ?
C59 C58 H58 118.3 . . ?
C58 C59 H59 120.3 . . ?
C60 C59 C58 119.5(5) . . ?
C60 C59 H59 120.3 . . ?
C59 C60 H60 120.3 . . ?
C61 C60 C59 119.3(4) . . ?
C61 C60 H60 120.3 . . ?
C60 C61 H61 120.1 . . ?
C60 C61 C62 119.9(5) . . ?
C62 C61 H61 120.1 . . ?
C57 C62 H62 118.3 . . ?
C61 C62 C57 123.5(4) . . ?
C61 C62 H62 118.3 . . ?
C64 C63 B 121.8(4) . . ?
C68 C63 C64 115.0(4) . . ?
C68 C63 B 123.2(4) . . ?
C63 C64 H64 118.6 . . ?
C65 C64 C63 122.8(5) . . ?
C65 C64 H64 118.6 . . ?
C64 C65 H65 119.9 . . ?
C66 C65 C64 120.2(5) . . ?
C66 C65 H65 119.9 . . ?
C65 C66 H66 120.5 . . ?
C65 C66 C67 119.1(5) . . ?
C67 C66 H66 120.5 . . ?
C66 C67 H67 120.0 . . ?
C66 C67 C68 120.1(5) . . ?
C68 C67 H67 120.0 . . ?
C63 C68 C67 122.8(5) . . ?
C63 C68 H68 118.6 . . ?
C67 C68 H68 118.6 . . ?
C70 C69 B 121.1(4) . . ?
C74 C69 C70 115.1(4) . . ?
C74 C69 B 123.8(4) . . ?
C69 C70 H70 118.5 . . ?
C71 C70 C69 123.1(4) . . ?
C71 C70 H70 118.5 . . ?
C70 C71 H71 120.1 . . ?
C70 C71 C72 119.8(4) . . ?
C72 C71 H71 120.1 . . ?
C71 C72 H72 120.2 . . ?
C71 C72 C73 119.7(4) . . ?
C73 C72 H72 120.2 . . ?
C72 C73 H73 120.5 . . ?
C72 C73 C74 119.0(4) . . ?
C74 C73 H73 120.5 . . ?
C69 C74 C73 123.4(4) . . ?
C69 C74 H74 118.3 . . ?
C73 C74 H74 118.3 . . ?
C51 B C69 109.5(3) . . ?
C57 B C51 108.5(3) . . ?
C57 B C63 109.4(4) . . ?
C57 B C69 109.9(3) . . ?
C63 B C51 110.6(3) . . ?
C63 B C69 108.9(3) . . ?
C28A C27A Au 125.5(4) . . ?
C28A C27A C32A 121.7(6) . . ?
C32A C27A Au 112.8(5) . . ?
C27A C28A H28A 118.5 . . ?
C27A C28A C29A 122.9(6) . . ?
C29A C28A H28A 118.5 . . ?
C28A C29A C39A 119.1(9) . . ?
C30A C29A C28A 114.9(9) . . ?
C30A C29A C39A 126.0(9) . . ?
C29A C30A H30A 118.5 . . ?
C31A C30A C29A 122.9(10) . . ?
C31A C30A H30A 118.5 . . ?
C30A C31A H31A 119.2 . . ?
C30A C31A C32A 121.6(10) . . ?
C32A C31A H31A 119.2 . . ?
C27A C32A C33A 117.6(9) . . ?
C31A C32A C27A 115.9(8) . . ?
C31A C32A C33A 126.5(10) . . ?
C34B C33A C32A 126.7(12) . . ?
C38A C33A C32A 114.5(11) . . ?
C38A C33A C34B 118.4(8) . . ?
C33A C34B H34B 119.1 . . ?
C35A C34B C33A 121.7(11) . . ?
C35A C34B H34B 119.1 . . ?
C34B C35A H35A 120.0 . . ?
C36A C35A C34B 120.1(11) . . ?
C36A C35A H35A 120.0 . . ?
C35A C36A C37A 117.9(8) . . ?
C35A C36A C43A 121.4(14) . . ?
C37A C36A C43A 120.3(14) . . ?
C36A C37A H37A 106.1 . . ?
C36A C37A H37C 106.1 . . ?
H37A C37A H37C 106.3 . . ?
C38A C37A C36A 124.7(8) . . ?
C38A C37A H37A 106.1 . . ?
C38A C37A H37C 106.1 . . ?
C33A C38A Au 114.2(5) . . ?
C37A C38A Au 129.3(4) . . ?
C37A C38A C33A 115.5(6) . . ?
C29A C39A C40A 111.5(9) . . ?
C29A C39A C41A 106.4(10) . . ?
C40A C39A C41A 109.3(11) . . ?
C42A C39A C29A 113.6(8) . . ?
C42A C39A C40A 108.2(9) . . ?
C42A C39A C41A 107.7(10) . . ?
C39A C40A H40D 109.5 . . ?
C39A C40A H40E 109.5 . . ?
C39A C40A H40F 109.5 . . ?
H40D C40A H40E 109.5 . . ?
H40D C40A H40F 109.5 . . ?
H40E C40A H40F 109.5 . . ?
C39A C41A H41D 109.5 . . ?
C39A C41A H41E 109.5 . . ?
C39A C41A H41F 109.5 . . ?
H41D C41A H41E 109.5 . . ?
H41D C41A H41F 109.5 . . ?
H41E C41A H41F 109.5 . . ?
C39A C42A H42D 109.5 . . ?
C39A C42A H42E 109.5 . . ?
C39A C42A H42F 109.5 . . ?
H42D C42A H42E 109.5 . . ?
H42D C42A H42F 109.5 . . ?
H42E C42A H42F 109.5 . . ?
C44A C43A C36A 110.9(11) . . ?
C44A C43A C46A 106.6(10) . . ?
C45A C43A C36A 109.2(12) . . ?
C45A C43A C44A 108.2(11) . . ?
C45A C43A C46A 111.8(11) . . ?
C46A C43A C36A 110.1(11) . . ?
C43A C44A H44D 109.5 . . ?
C43A C44A H44E 109.5 . . ?
C43A C44A H44F 109.5 . . ?
H44D C44A H44E 109.5 . . ?
H44D C44A H44F 109.5 . . ?
H44E C44A H44F 109.5 . . ?
C43A C45A H45D 109.5 . . ?
C43A C45A H45E 109.5 . . ?
C43A C45A H45F 109.5 . . ?
H45D C45A H45E 109.5 . . ?
H45D C45A H45F 109.5 . . ?
H45E C45A H45F 109.5 . . ?
C43A C46A H46D 109.5 . . ?
C43A C46A H46E 109.5 . . ?
C43A C46A H46F 109.5 . . ?
H46D C46A H46E 109.5 . . ?
H46D C46A H46F 109.5 . . ?
H46E C46A H46F 109.5 . . ?

loop_
_geom_bond_atom_site_label_1
_geom_bond_atom_site_label_2
_geom_bond_distance
_geom_bond_site_symmetry_2
_geom_bond_publ_flag
Au P2 2.3818(12) . ?
Au C2 2.084(4) . ?
Au C27B 2.076(5) . ?
Au C38B 2.097(4) . ?
Au C27A 2.076(5) . ?
Au C38A 2.097(4) . ?
P1 C1 1.820(4) . ?
P1 C8 1.784(5) . ?
P1 C15 1.826(5) . ?
P1 C18 1.828(5) . ?
P2 C14 1.830(4) . ?
P2 C21 1.834(5) . ?
P2 C24 1.849(5) . ?
C1 C2 1.363(6) . ?
C1 C9 1.458(6) . ?
C2 C3 1.480(6) . ?
C3 C4 1.403(7) . ?
C3 C8 1.391(6) . ?
C4 H4 0.9500 . ?
C4 C5 1.383(8) . ?
C5 H5 0.9500 . ?
C5 C6 1.388(8) . ?
C6 H6 0.9500 . ?
C6 C7 1.390(8) . ?
C7 H7 0.9500 . ?
C7 C8 1.384(7) . ?
C9 C10 1.402(6) . ?
C9 C14 1.426(6) . ?
C10 H10 0.9500 . ?
C10 C11 1.375(6) . ?
C11 H11 0.9500 . ?
C11 C12 1.374(6) . ?
C12 H12 0.9500 . ?
C12 C13 1.401(6) . ?
C13 H13 0.9500 . ?
C13 C14 1.400(6) . ?
C15 H15 1.0000 . ?
C15 C16 1.508(7) . ?
C15 C17 1.544(7) . ?
C16 H16A 0.9800 . ?
C16 H16B 0.9800 . ?
C16 H16C 0.9800 . ?
C17 H17A 0.9800 . ?
C17 H17B 0.9800 . ?
C17 H17C 0.9800 . ?
C18 H18 1.0000 . ?
C18 C19 1.513(7) . ?
C18 C20 1.531(7) . ?
C19 H19A 0.9800 . ?
C19 H19B 0.9800 . ?
C19 H19C 0.9800 . ?
C20 H20A 0.9800 . ?
C20 H20B 0.9800 . ?
C20 H20C 0.9800 . ?
C21 H21 1.0000 . ?
C21 C22 1.543(7) . ?
C21 C23 1.533(7) . ?
C22 H22A 0.9800 . ?
C22 H22B 0.9800 . ?
C22 H22C 0.9800 . ?
C23 H23A 0.9800 . ?
C23 H23B 0.9800 . ?
C23 H23C 0.9800 . ?
C24 H24 1.0000 . ?
C24 C25 1.525(7) . ?
C24 C26 1.519(8) . ?
C25 H25A 0.9800 . ?
C25 H25B 0.9800 . ?
C25 H25C 0.9800 . ?
C26 H26A 0.9800 . ?
C26 H26B 0.9800 . ?
C26 H26C 0.9800 . ?
C27B C28B 1.370(7) . ?
C27B C32B 1.398(13) . ?
C28B H28B 0.9500 . ?
C28B C29B 1.409(13) . ?
C29B C30B 1.395(14) . ?
C29B C39B 1.544(14) . ?
C30B H30B 0.9500 . ?
C30B C31B 1.375(14) . ?
C31B H31B 0.9500 . ?
C31B C32B 1.375(14) . ?
C32B C33B 1.459(13) . ?
C33B C38B 1.43(2) . ?
C33B C34A 1.31(2) . ?
C38B C37B 1.373(6) . ?
C37B H37B 0.9500 . ?
C37B C36B 1.36(3) . ?
C36B C35B 1.44(3) . ?
C36B C43B 1.526(13) . ?
C35B H35B 0.9500 . ?
C35B C34A 1.407(15) . ?
C34A H34A 0.9500 . ?
C39B C40B 1.535(13) . ?
C39B C41B 1.548(13) . ?
C39B C42B 1.545(13) . ?
C40B H40A 0.9800 . ?
C40B H40B 0.9800 . ?
C40B H40C 0.9800 . ?
C41B H41A 0.9800 . ?
C41B H41B 0.9800 . ?
C41B H41C 0.9800 . ?
C42B H42A 0.9800 . ?
C42B H42B 0.9800 . ?
C42B H42C 0.9800 . ?
C43B C44B 1.538(14) . ?
C43B C45B 1.529(14) . ?
C43B C46B 1.533(13) . ?
C44B H44A 0.9800 . ?
C44B H44B 0.9800 . ?
C44B H44C 0.9800 . ?
C45B H45A 0.9800 . ?
C45B H45B 0.9800 . ?
C45B H45C 0.9800 . ?
C46B H46A 0.9800 . ?
C46B H46B 0.9800 . ?
C46B H46C 0.9800 . ?
F81 C81 1.374(7) . ?
C81 C82 1.332(9) . ?
C81 C86 1.384(9) . ?
C82 H82 0.9500 . ?
C82 C83 1.390(8) . ?
C83 H83 0.9500 . ?
C83 C84 1.368(8) . ?
C84 H84 0.9500 . ?
C84 C85 1.387(9) . ?
C85 H85 0.9500 . ?
C85 C86 1.396(9) . ?
C86 H86 0.9500 . ?
C51 C52 1.395(6) . ?
C51 C56 1.395(6) . ?
C51 B 1.659(7) . ?
C52 H52 0.9500 . ?
C52 C53 1.399(6) . ?
C53 H53 0.9500 . ?
C53 C54 1.369(7) . ?
C54 H54 0.9500 . ?
C54 C55 1.387(7) . ?
C55 H55 0.9500 . ?
C55 C56 1.390(7) . ?
C56 H56 0.9500 . ?
C57 C58 1.401(6) . ?
C57 C62 1.397(6) . ?
C57 B 1.630(6) . ?
C58 H58 0.9500 . ?
C58 C59 1.399(6) . ?
C59 H59 0.9500 . ?
C59 C60 1.381(7) . ?
C60 H60 0.9500 . ?
C60 C61 1.380(7) . ?
C61 H61 0.9500 . ?
C61 C62 1.392(6) . ?
C62 H62 0.9500 . ?
C63 C64 1.415(6) . ?
C63 C68 1.393(6) . ?
C63 B 1.646(6) . ?
C64 H64 0.9500 . ?
C64 C65 1.390(6) . ?
C65 H65 0.9500 . ?
C65 C66 1.380(8) . ?
C66 H66 0.9500 . ?
C66 C67 1.385(8) . ?
C67 H67 0.9500 . ?
C67 C68 1.401(6) . ?
C68 H68 0.9500 . ?
C69 C70 1.409(6) . ?
C69 C74 1.392(6) . ?
C69 B 1.664(6) . ?
C70 H70 0.9500 . ?
C70 C71 1.381(6) . ?
C71 H71 0.9500 . ?
C71 C72 1.384(7) . ?
C72 H72 0.9500 . ?
C72 C73 1.392(7) . ?
C73 H73 0.9500 . ?
C73 C74 1.397(6) . ?
C74 H74 0.9500 . ?
C27A C28A 1.370(7) . ?
C27A C32A 1.408(10) . ?
C28A H28A 0.9500 . ?
C28A C29A 1.397(10) . ?
C29A C30A 1.393(11) . ?
C29A C39A 1.536(10) . ?
C30A H30A 0.9500 . ?
C30A C31A 1.385(11) . ?
C31A H31A 0.9500 . ?
C31A C32A 1.388(11) . ?
C32A C33A 1.473(10) . ?
C33A C34B 1.449(17) . ?
C33A C38A 1.395(17) . ?
C34B H34B 0.9500 . ?
C34B C35A 1.364(12) . ?
C35A H35A 0.9500 . ?
C35A C36A 1.33(2) . ?
C36A C37A 1.441(19) . ?
C36A C43A 1.529(11) . ?
C37A H37A 0.9900 . ?
C37A H37C 0.9900 . ?
C37A C38A 1.373(6) . ?
C39A C40A 1.538(11) . ?
C39A C41A 1.554(11) . ?
C39A C42A 1.526(10) . ?
C40A H40D 0.9800 . ?
C40A H40E 0.9800 . ?
C40A H40F 0.9800 . ?
C41A H41D 0.9800 . ?
C41A H41E 0.9800 . ?
C41A H41F 0.9800 . ?
C42A H42D 0.9800 . ?
C42A H42E 0.9800 . ?
C42A H42F 0.9800 . ?
C43A C44A 1.523(12) . ?
C43A C45A 1.515(12) . ?
C43A C46A 1.524(11) . ?
C44A H44D 0.9800 . ?
C44A H44E 0.9800 . ?
C44A H44F 0.9800 . ?
C45A H45D 0.9800 . ?
C45A H45E 0.9800 . ?
C45A H45F 0.9800 . ?
C46A H46D 0.9800 . ?
C46A H46E 0.9800 . ?
C46A H46F 0.9800 . ?

loop_
_geom_torsion_atom_site_label_1
_geom_torsion_atom_site_label_2
_geom_torsion_atom_site_label_3
_geom_torsion_atom_site_label_4
_geom_torsion
_geom_torsion_site_symmetry_1
_geom_torsion_site_symmetry_2
_geom_torsion_site_symmetry_3
_geom_torsion_site_symmetry_4
_geom_torsion_publ_flag
Au P2 C14 C9 -38.8(4) . . . . ?
Au P2 C14 C13 141.8(3) . . . . ?
Au P2 C21 C22 161.0(3) . . . . ?
Au P2 C21 C23 -71.5(4) . . . . ?
Au P2 C24 C25 169.7(4) . . . . ?
Au P2 C24 C26 -57.1(4) . . . . ?
Au C2 C3 C4 -4.1(7) . . . . ?
Au C2 C3 C8 177.7(3) . . . . ?
Au C27B C28B C29B -170.1(10) . . . . ?
Au C27B C32B C31B 171(3) . . . . ?
Au C27B C32B C33B -7(4) . . . . ?
Au C38B C37B C36B -171(2) . . . . ?
Au C27A C28A C29A -179.6(7) . . . . ?
Au C27A C32A C31A 179.5(16) . . . . ?
Au C27A C32A C33A 0(2) . . . . ?
P1 C1 C2 Au -178.8(2) . . . . ?
P1 C1 C2 C3 3.7(5) . . . . ?
P1 C1 C9 C10 34.5(6) . . . . ?
P1 C1 C9 C14 -140.2(4) . . . . ?
C1 P1 C8 C3 -0.8(4) . . . . ?
C1 P1 C8 C7 -177.1(5) . . . . ?
C1 P1 C15 C16 -43.6(5) . . . . ?
C1 P1 C15 C17 -169.3(3) . . . . ?
C1 P1 C18 C19 -83.2(4) . . . . ?
C1 P1 C18 C20 42.5(4) . . . . ?
C1 C2 C3 C4 173.6(5) . . . . ?
C1 C2 C3 C8 -4.7(6) . . . . ?
C1 C9 C10 C11 -173.4(4) . . . . ?
C1 C9 C14 P2 -7.6(6) . . . . ?
C1 C9 C14 C13 171.9(4) . . . . ?
C2 C1 C9 C10 -153.3(5) . . . . ?
C2 C1 C9 C14 32.0(7) . . . . ?
C2 C3 C4 C5 -179.5(5) . . . . ?
C2 C3 C8 P1 3.0(5) . . . . ?
C2 C3 C8 C7 179.7(5) . . . . ?
C3 C4 C5 C6 0.4(10) . . . . ?
C4 C3 C8 P1 -175.3(4) . . . . ?
C4 C3 C8 C7 1.4(8) . . . . ?
C4 C5 C6 C7 0.4(10) . . . . ?
C5 C6 C7 C8 -0.4(10) . . . . ?
C6 C7 C8 P1 175.4(5) . . . . ?
C6 C7 C8 C3 -0.5(9) . . . . ?
C8 P1 C1 C2 -1.8(4) . . . . ?
C8 P1 C1 C9 171.8(4) . . . . ?
C8 P1 C15 C16 62.3(5) . . . . ?
C8 P1 C15 C17 -63.4(4) . . . . ?
C8 P1 C18 C19 172.7(4) . . . . ?
C8 P1 C18 C20 -61.5(4) . . . . ?
C8 C3 C4 C5 -1.3(8) . . . . ?
C9 C1 C2 Au 8.2(7) . . . . ?
C9 C1 C2 C3 -169.3(4) . . . . ?
C9 C10 C11 C12 1.7(7) . . . . ?
C10 C9 C14 P2 177.5(3) . . . . ?
C10 C9 C14 C13 -3.0(6) . . . . ?
C10 C11 C12 C13 -3.4(7) . . . . ?
C11 C12 C13 C14 2.0(7) . . . . ?
C12 C13 C14 P2 -179.2(4) . . . . ?
C12 C13 C14 C9 1.3(7) . . . . ?
C14 P2 C21 C22 46.8(4) . . . . ?
C14 P2 C21 C23 174.3(4) . . . . ?
C14 P2 C24 C25 -72.6(5) . . . . ?
C14 P2 C24 C26 60.6(4) . . . . ?
C14 C9 C10 C11 1.6(7) . . . . ?
C15 P1 C1 C2 115.5(3) . . . . ?
C15 P1 C1 C9 -71.0(4) . . . . ?
C15 P1 C8 C3 -120.0(4) . . . . ?
C15 P1 C8 C7 63.7(6) . . . . ?
C15 P1 C18 C19 48.2(4) . . . . ?
C15 P1 C18 C20 174.0(4) . . . . ?
C18 P1 C1 C2 -115.6(3) . . . . ?
C18 P1 C1 C9 57.9(4) . . . . ?
C18 P1 C8 C3 117.1(4) . . . . ?
C18 P1 C8 C7 -59.2(6) . . . . ?
C18 P1 C15 C16 -174.8(4) . . . . ?
C18 P1 C15 C17 59.5(4) . . . . ?
C21 P2 C14 C9 79.6(4) . . . . ?
C21 P2 C14 C13 -99.9(4) . . . . ?
C21 P2 C24 C25 44.0(5) . . . . ?
C21 P2 C24 C26 177.2(4) . . . . ?
C24 P2 C14 C9 -162.4(4) . . . . ?
C24 P2 C14 C13 18.1(5) . . . . ?
C24 P2 C21 C22 -71.4(4) . . . . ?
C24 P2 C21 C23 56.1(5) . . . . ?
C27B C28B C29B C30B 0(2) . . . . ?
C27B C28B C29B C39B 175.3(13) . . . . ?
C27B C32B C33B C38B 0(5) . . . . ?
C27B C32B C33B C34A -160(4) . . . . ?
C28B C27B C32B C31B 1(5) . . . . ?
C28B C27B C32B C33B -177(2) . . . . ?
C28B C29B C30B C31B 0(4) . . . . ?
C28B C29B C39B C40B 59(2) . . . . ?
C28B C29B C39B C41B -60(2) . . . . ?
C28B C29B C39B C42B -178.5(17) . . . . ?
C29B C30B C31B C32B 0(5) . . . . ?
C30B C29B C39B C40B -125(2) . . . . ?
C30B C29B C39B C41B 116(2) . . . . ?
C30B C29B C39B C42B -3(2) . . . . ?
C30B C31B C32B C27B -1(6) . . . . ?
C30B C31B C32B C33B 177(4) . . . . ?
C31B C32B C33B C38B -178(3) . . . . ?
C31B C32B C33B C34A 22(6) . . . . ?
C32B C27B C28B C29B 0(2) . . . . ?
C32B C33B C38B Au 6(4) . . . . ?
C32B C33B C38B C37B -172(3) . . . . ?
C32B C33B C34A C35B 180(4) . . . . ?
C33B C38B C37B C36B 7(3) . . . . ?
C38B C33B C34A C35B 18(6) . . . . ?
C38B C37B C36B C35B -9(4) . . . . ?
C38B C37B C36B C43B -176.6(17) . . . . ?
C37B C36B C35B C34A 16(6) . . . . ?
C37B C36B C43B C44B 69(3) . . . . ?
C37B C36B C43B C45B -48(3) . . . . ?
C37B C36B C43B C46B -169(3) . . . . ?
C36B C35B C34A C33B -22(7) . . . . ?
C35B C36B C43B C44B -98(4) . . . . ?
C35B C36B C43B C45B 145(4) . . . . ?
C35B C36B C43B C46B 24(5) . . . . ?
C34A C33B C38B Au 167(3) . . . . ?
C34A C33B C38B C37B -11(4) . . . . ?
C39B C29B C30B C31B -176(3) . . . . ?
C43B C36B C35B C34A -177(4) . . . . ?
F81 C81 C82 C83 -180.0(5) . . . . ?
F81 C81 C86 C85 179.3(5) . . . . ?
C81 C82 C83 C84 0.3(9) . . . . ?
C82 C81 C86 C85 0.0(9) . . . . ?
C82 C83 C84 C85 0.7(9) . . . . ?
C83 C84 C85 C86 -1.3(9) . . . . ?
C84 C85 C86 C81 1.0(9) . . . . ?
C86 C81 C82 C83 -0.7(9) . . . . ?
C51 C52 C53 C54 -1.2(7) . . . . ?
C52 C51 C56 C55 -3.2(7) . . . . ?
C52 C51 B C57 -95.0(5) . . . . ?
C52 C51 B C63 25.0(6) . . . . ?
C52 C51 B C69 145.1(4) . . . . ?
C52 C53 C54 C55 -1.2(7) . . . . ?
C53 C54 C55 C56 1.3(7) . . . . ?
C54 C55 C56 C51 1.0(7) . . . . ?
C56 C51 C52 C53 3.3(6) . . . . ?
C56 C51 B C57 80.1(5) . . . . ?
C56 C51 B C63 -160.0(4) . . . . ?
C56 C51 B C69 -39.9(5) . . . . ?
C57 C58 C59 C60 1.0(7) . . . . ?
C58 C57 C62 C61 -1.1(6) . . . . ?
C58 C57 B C51 -157.3(4) . . . . ?
C58 C57 B C63 81.9(5) . . . . ?
C58 C57 B C69 -37.6(5) . . . . ?
C58 C59 C60 C61 -1.5(7) . . . . ?
C59 C60 C61 C62 0.8(7) . . . . ?
C60 C61 C62 C57 0.5(7) . . . . ?
C62 C57 C58 C59 0.3(6) . . . . ?
C62 C57 B C51 30.5(5) . . . . ?
C62 C57 B C63 -90.2(5) . . . . ?
C62 C57 B C69 150.2(4) . . . . ?
C63 C64 C65 C66 -0.1(7) . . . . ?
C64 C63 C68 C67 -0.8(6) . . . . ?
C64 C63 B C51 40.7(5) . . . . ?
C64 C63 B C57 160.1(4) . . . . ?
C64 C63 B C69 -79.7(5) . . . . ?
C64 C65 C66 C67 -0.9(7) . . . . ?
C65 C66 C67 C68 1.1(7) . . . . ?
C66 C67 C68 C63 -0.2(7) . . . . ?
C68 C63 C64 C65 1.0(6) . . . . ?
C68 C63 B C51 -141.8(4) . . . . ?
C68 C63 B C57 -22.4(6) . . . . ?
C68 C63 B C69 97.7(5) . . . . ?
C69 C70 C71 C72 0.1(7) . . . . ?
C70 C69 C74 C73 -1.7(6) . . . . ?
C70 C69 B C51 75.6(5) . . . . ?
C70 C69 B C57 -43.5(5) . . . . ?
C70 C69 B C63 -163.3(4) . . . . ?
C70 C71 C72 C73 -1.5(6) . . . . ?
C71 C72 C73 C74 1.3(6) . . . . ?
C72 C73 C74 C69 0.4(6) . . . . ?
C74 C69 C70 C71 1.4(6) . . . . ?
C74 C69 B C51 -102.1(4) . . . . ?
C74 C69 B C57 138.8(4) . . . . ?
C74 C69 B C63 19.0(5) . . . . ?
B C51 C52 C53 178.8(4) . . . . ?
B C51 C56 C55 -178.7(4) . . . . ?
B C57 C58 C59 -172.5(4) . . . . ?
B C57 C62 C61 171.6(4) . . . . ?
B C63 C64 C65 178.6(4) . . . . ?
B C63 C68 C67 -178.4(4) . . . . ?
B C69 C70 C71 -176.4(4) . . . . ?
B C69 C74 C73 176.2(4) . . . . ?
C27A C28A C29A C30A -0.4(13) . . . . ?
C27A C28A C29A C39A -178.7(8) . . . . ?
C27A C32A C33A C34B 175(2) . . . . ?
C27A C32A C33A C38A 3(3) . . . . ?
C28A C27A C32A C31A 0(3) . . . . ?
C28A C27A C32A C33A -179.4(15) . . . . ?
C28A C29A C30A C31A 2(2) . . . . ?
C28A C29A C39A C40A 48.9(13) . . . . ?
C28A C29A C39A C41A -70.2(14) . . . . ?
C28A C29A C39A C42A 171.6(11) . . . . ?
C29A C30A C31A C32A -2(3) . . . . ?
C30A C29A C39A C40A -129.2(14) . . . . ?
C30A C29A C39A C41A 111.8(16) . . . . ?
C30A C29A C39A C42A -6.5(19) . . . . ?
C30A C31A C32A C27A 1(3) . . . . ?
C30A C31A C32A C33A -179(2) . . . . ?
C31A C32A C33A C34B -5(4) . . . . ?
C31A C32A C33A C38A -177(2) . . . . ?
C32A C27A C28A C29A -0.6(14) . . . . ?
C32A C33A C34B C35A 173(3) . . . . ?
C32A C33A C38A Au -4(2) . . . . ?
C32A C33A C38A C37A -173.6(15) . . . . ?
C33A C34B C35A C36A 10(4) . . . . ?
C34B C33A C38A Au -176.3(16) . . . . ?
C34B C33A C38A C37A 14(2) . . . . ?
C34B C35A C36A C37A -4(4) . . . . ?
C34B C35A C36A C43A -176(2) . . . . ?
C35A C36A C37A C38A 3(3) . . . . ?
C35A C36A C43A C44A -148(2) . . . . ?
C35A C36A C43A C45A 92(3) . . . . ?
C35A C36A C43A C46A -31(3) . . . . ?
C36A C37A C38A Au -176.6(12) . . . . ?
C36A C37A C38A C33A -8.4(18) . . . . ?
C37A C36A C43A C44A 39(2) . . . . ?
C37A C36A C43A C45A -80(2) . . . . ?
C37A C36A C43A C46A 156.8(17) . . . . ?
C38A C33A C34B C35A -15(3) . . . . ?
C39A C29A C30A C31A 179.8(17) . . . . ?
C43A C36A C37A C38A 175.9(11) . . . . ?

loop_
_platon_squeeze_void_nr
_platon_squeeze_void_average_x
_platon_squeeze_void_average_y
_platon_squeeze_void_average_z
_platon_squeeze_void_volume
_platon_squeeze_void_count_electrons
_platon_squeeze_void_content
1 -0.000 0.500 -0.000 736 253 ' '
2 -0.000 1.000 0.500 736 253 ' '
